data_4334692
loop_
_publ_author_name
'Henrik Fahlquist'
'Dag Nor\'eus'
'Magnus H. S\/orby'

_publ_section_title
;
 Varying the Alkali-Metal Radii in (KxRb1-x)n[GaH2]n (0 <=x<= 1) Reorients
 a Stable Polyethylene-Structured [GaH2]nn- Anionic Chain
;
_journal_name_full 'Inorganic Chemistry'
_journal_page_first 4771
_journal_page_last 4773
_journal_paper_doi 10.1021/ic400224a
_journal_volume 52
_journal_year 2013
_chemical_formula_sum 'D2 Ga Rb'
_space_group_IT_number 62
_symmetry_cell_setting orthorhombic
_symmetry_space_group_name_Hall '-P 2ac 2n'
_symmetry_space_group_name_H-M 'P n m a'
_cell_angle_alpha 90.00000
_cell_angle_beta 90.00000
_cell_angle_gamma 90.00000
_cell_formula_units_Z 4
_cell_length_a 7.4536(4)
_cell_length_b 4.4838(2)
_cell_length_c 9.5466(4)
_cell_measurement_temperature 298
_cell_volume 319.05(3)
_computing_structure_refinement FULLPROF
_diffrn_ambient_temperature 298
_diffrn_radiation_probe neutron
_diffrn_radiation_type 'Constant Wavelength Neutron Diffraction'
_diffrn_radiation_wavelength 1.55560
_diffrn_source 'nuclear reactor'
_pd_meas_2theta_range_inc 0.050021
_pd_meas_2theta_range_max 129.95000
_pd_meas_2theta_range_min 10.30000
_pd_meas_number_of_points 2394
_pd_prep_temperature 298
_pd_proc_2theta_range_inc 0.050021
_pd_proc_2theta_range_max 129.9889
_pd_proc_2theta_range_min 10.3389
_pd_proc_ls_prof_R_factor 3.5786
_pd_proc_ls_prof_wR_expected 3.8513
_pd_proc_ls_prof_wR_factor 4.5720
_pd_proc_number_of_points 2254
_pd_proc_wavelength 1.555600
_refine_ls_number_parameters 52
_refine_ls_number_reflns 327
_refine_ls_number_restraints 0
_refine_ls_R_I_factor 4.7348
_cod_data_source_file ic400224a_si_002.cif
_cod_data_source_block RbGaHx
_cod_original_formula_sum 'Rb Ga D2'
_cod_database_code 4334692
_cod_database_fobs_code 4334692
_pd_proc_ls_prof_cr_factor 12.1515
_pd_proc_ls_prof_cwr_factor 11.7569
_pd_proc_ls_prof_cwr_expected 9.9036
_pd_proc_ls_prof_chi2 1.4093
_pd_proc_ls_prof_echi2 1.4134

loop_
_symmetry_equiv_pos_as_xyz
x,y,z
x+1/2,-y+1/2,-z+1/2
-x,y+1/2,-z
-x+1/2,-y,z+1/2
-x,-y,-z
-x+1/2,y+1/2,z+1/2
x,-y+1/2,z
x+1/2,y,-z+1/2

loop_
_atom_site_label
_atom_site_fract_x
_atom_site_fract_y
_atom_site_fract_z
_atom_site_U_iso_or_equiv
_atom_site_occupancy
_atom_site_adp_type
_atom_site_type_symbol
Rb 0.3828(3) 0.25000 0.1734(3) 0.0287(9) 1.00000 Uiso Rb
Ga 0.4365(3) 0.25000 0.5351(2) 0.0141(6) 1.00000 Uiso Ga
D1 0.2229(4) 0.25000 0.4822(3) 0.0381(10) 1.00000 Uiso D
D2 0.1044(4) 0.75000 0.2056(3) 0.0393(10) 1.00000 Uiso D

loop_
_atom_type_symbol
_atom_type_scat_length_neutron
_atom_type_scat_source
Rb 0.70900 V.F._Sears_Neutron_News_3_26_(1992)
Ga 0.72880 V.F._Sears_Neutron_News_3_26_(1992)
D 0.66710 V.F._Sears_Neutron_News_3_26_(1992)
